data_4335617
loop_
_publ_author_name
'Jun-Ling Song'
'Chun-Li Hu'
'Xiang Xu'
'Fang Kong'
'Jiang-Gao Mao'

_publ_section_title
;
 Pb2B3O5.5(OH)2 and [Pb3(B3O7)](NO3): Facile Syntheses of New Lead(II)
 Borates by Simply Changing the pH Values of the Reaction Systems
;
_journal_name_full 'Inorganic Chemistry'
_journal_page_first 8979
_journal_page_last 8986
_journal_paper_doi 10.1021/ic401175r
_journal_volume 52
_journal_year 2013
_chemical_formula_sum 'B3 H2 O7.5 Pb2'
_chemical_formula_weight 568.83
_chemical_name_systematic
; 
 ? 
;
_space_group_IT_number 34
_symmetry_cell_setting orthorhombic
_symmetry_space_group_name_Hall 'P 2 -2n'
_symmetry_space_group_name_H-M 'P n n 2'
_atom_sites_solution_primary direct
_atom_sites_solution_secondary difmap
_audit_creation_method SHELXL-97
_cell_angle_alpha 90.00
_cell_angle_beta 90.00
_cell_angle_gamma 90.00
_cell_formula_units_Z 4
_cell_length_a 11.5824(7)
_cell_length_b 11.7664(7)
_cell_length_c 4.5657(2)
_cell_measurement_reflns_used 2920
_cell_measurement_temperature 293(2)
_cell_measurement_theta_max 29.2391
_cell_measurement_theta_min 3.4563
_cell_volume 622.23(6)
_computing_cell_refinement 'Bruker FRAMBO'
_computing_data_collection 'Bruker FRAMBO'
_computing_data_reduction 'Bruker SAINT'
_computing_molecular_graphics 'Bruker SHELXTL'
_computing_publication_material 'Bruker SHELXTL'
_computing_structure_refinement 'SHELXL-97 (Sheldrick, 1997)'
_computing_structure_solution 'SHELXS-97 (Sheldrick, 1990)'
_diffrn_ambient_temperature 293(2)
_diffrn_detector_area_resol_mean 10.3503
_diffrn_measured_fraction_theta_full 0.996
_diffrn_measured_fraction_theta_max 0.996
_diffrn_measurement_device_type 'SuperNova, Dual, Cu at zero, Atlas'
_diffrn_measurement_method '\w scans'
_diffrn_radiation_monochromator mirror
_diffrn_radiation_source 'SuperNova (Mo) x-ray Source'
_diffrn_radiation_type MoK\a
_diffrn_radiation_wavelength 0.71073
_diffrn_reflns_av_R_equivalents 0.0361
_diffrn_reflns_av_sigmaI/netI 0.0422
_diffrn_reflns_limit_h_max 14
_diffrn_reflns_limit_h_min -14
_diffrn_reflns_limit_k_max 14
_diffrn_reflns_limit_k_min -12
_diffrn_reflns_limit_l_max 5
_diffrn_reflns_limit_l_min -5
_diffrn_reflns_number 4064
_diffrn_reflns_theta_full 26.36
_diffrn_reflns_theta_max 26.36
_diffrn_reflns_theta_min 3.46
_diffrn_standards_number 2916
_exptl_absorpt_coefficient_mu 54.041
_exptl_absorpt_correction_T_max 1.00000
_exptl_absorpt_correction_T_min 0.19012
_exptl_absorpt_correction_type analytical
_exptl_crystal_colour Colorless
_exptl_crystal_density_diffrn 6.072
_exptl_crystal_description needle
_exptl_crystal_F_000 964
_exptl_crystal_size_max 0.2500
_exptl_crystal_size_mid 0.0300
_exptl_crystal_size_min 0.0200
_refine_diff_density_max 0.814
_refine_diff_density_min -1.211
_refine_diff_density_rms 0.203
_refine_ls_abs_structure_details 'Flack H D (1983), Acta Cryst. A39, 876-881'
_refine_ls_abs_structure_Flack 0.001(18)
_refine_ls_extinction_coef 0.00126(9)
_refine_ls_extinction_expression Fc^*^=kFc[1+0.001xFc^2^\l^3^/sin(2\q)]^-1/4^
_refine_ls_extinction_method SHELXL
_refine_ls_goodness_of_fit_ref 0.994
_refine_ls_matrix_type full
_refine_ls_number_parameters 115
_refine_ls_number_reflns 1237
_refine_ls_number_restraints 7
_refine_ls_restrained_S_all 0.991
_refine_ls_R_factor_all 0.0242
_refine_ls_R_factor_gt 0.0217
_refine_ls_shift/su_max 0.008
_refine_ls_shift/su_mean 0.001
_refine_ls_structure_factor_coef Fsqd
_refine_ls_weighting_details 'calc w=1/[\s^2^(Fo^2^)+(0.0093P)^2^+0.0000P] where P=(Fo^2^+2Fc^2^)/3'
_refine_ls_weighting_scheme calc
_refine_ls_wR_factor_gt 0.0385
_refine_ls_wR_factor_ref 0.0394
_reflns_number_gt 1146
_reflns_number_total 1237
_reflns_threshold_expression >2sigma(I)
_cod_data_source_file ic401175r_si_001_2.cif
_cod_data_source_block Pb2B3O7.5H2
_cod_original_formula_sum 'B3 H2 O7.50 Pb2'
_cod_database_code 4335617

loop_
_symmetry_equiv_pos_as_xyz
'x, y, z'
'-x, -y, z'
'x+1/2, -y+1/2, z+1/2'
'-x+1/2, y+1/2, z+1/2'

loop_
_atom_site_label
_atom_site_type_symbol
_atom_site_fract_x
_atom_site_fract_y
_atom_site_fract_z
_atom_site_U_iso_or_equiv
_atom_site_adp_type
_atom_site_occupancy
_atom_site_symmetry_multiplicity
_atom_site_calc_flag
_atom_site_refinement_flags
Pb1 Pb 0.42458(2) 0.78439(3) 0.71399(17) 0.01588(11) Uani 1 1 d .
Pb2 Pb 0.65243(2) 0.55262(3) 0.72324(11) 0.01525(11) Uani 1 1 d .
B1 B 0.1533(8) 0.7265(9) 0.701(4) 0.014(2) Uani 1 1 d .
B2 B 0.2546(8) 0.6734(9) 0.196(4) 0.014(3) Uani 1 1 d .
B3 B 0.4841(6) 0.6168(7) 0.222(5) 0.0112(16) Uani 1 1 d U
O1 O 0.0841(5) 0.6227(5) 0.693(3) 0.0195(17) Uani 1 1 d .
H1A H 0.1023 0.5816 0.8307 0.029 Uiso 1 1 calc R
O2 O 0.0813(5) 0.8209(6) 0.5858(14) 0.0148(15) Uani 1 1 d .
O3 O 0.1963(6) 0.7531(7) 0.9928(14) 0.0151(16) Uani 1 1 d .
O4 O 0.2546(6) 0.7205(6) 0.4963(14) 0.0154(16) Uani 1 1 d .
O5 O 0.3784(5) 0.6669(6) 0.0928(13) 0.0145(14) Uani 1 1 d .
O6 O 0.2051(5) 0.5589(5) 0.198(3) 0.0216(18) Uani 1 1 d .
H6A H 0.1608 0.5519 0.0587 0.032 Uiso 1 1 calc R
O7 O 0.4822(5) 0.6161(6) 0.5296(13) 0.0108(14) Uani 1 1 d .
O8 O 0.5000 0.5000 0.0873(18) 0.013(2) Uani 1 2 d S

loop_
_atom_site_aniso_label
_atom_site_aniso_U_11
_atom_site_aniso_U_22
_atom_site_aniso_U_33
_atom_site_aniso_U_23
_atom_site_aniso_U_13
_atom_site_aniso_U_12
Pb1 0.01940(17) 0.01308(19) 0.01516(16) -0.0004(4) 0.0000(4) 0.00068(12)
Pb2 0.01344(16) 0.0187(2) 0.01364(15) 0.0005(4) -0.0001(4) 0.00198(11)
B1 0.016(4) 0.016(5) 0.011(6) -0.001(7) 0.001(8) 0.009(4)
B2 0.015(4) 0.015(5) 0.011(7) -0.004(7) 0.002(6) -0.003(4)
B3 0.010(3) 0.011(3) 0.012(3) -0.001(3) 0.000(3) 0.000(2)
O1 0.026(3) 0.015(3) 0.017(5) 0.006(4) -0.003(4) -0.005(3)
O2 0.012(3) 0.016(4) 0.016(3) 0.002(3) 0.004(3) 0.004(3)
O3 0.018(4) 0.018(5) 0.009(3) -0.003(3) -0.001(3) 0.009(3)
O4 0.019(4) 0.018(5) 0.009(3) -0.006(3) 0.001(3) 0.010(3)
O5 0.013(3) 0.016(4) 0.014(3) 0.000(3) 0.005(3) 0.004(3)
O6 0.029(3) 0.011(3) 0.024(5) -0.002(5) 0.000(5) -0.001(2)
O7 0.013(3) 0.010(4) 0.010(3) -0.002(3) -0.006(3) 0.005(3)
O8 0.016(4) 0.006(5) 0.016(4) 0.000 0.000 0.002(4)

loop_
_atom_type_symbol
_atom_type_description
_atom_type_scat_dispersion_real
_atom_type_scat_dispersion_imag
_atom_type_scat_source
B B 0.0013 0.0007 'International Tables Vol C Tables 4.2.6.8 and 6.1.1.4'
H H 0.0000 0.0000 'International Tables Vol C Tables 4.2.6.8 and 6.1.1.4'
O O 0.0106 0.0060 'International Tables Vol C Tables 4.2.6.8 and 6.1.1.4'
Pb Pb -3.3944 10.1111 'International Tables Vol C Tables 4.2.6.8 and 6.1.1.4'

loop_
_geom_angle_atom_site_label_1
_geom_angle_atom_site_label_2
_geom_angle_atom_site_label_3
_geom_angle
_geom_angle_site_symmetry_1
_geom_angle_site_symmetry_3
O7 Pb1 O5 79.6(2) . 1_556
O7 Pb1 O4 78.9(2) . .
O5 Pb1 O4 86.0(2) 1_556 .
O7 Pb1 O3 108.4(2) . .
O5 Pb1 O3 52.2(2) 1_556 .
O4 Pb1 O3 52.27(18) . .
O7 Pb2 O2 76.4(2) . 3_565
O7 Pb2 O8 74.29(19) . 1_556
O2 Pb2 O8 56.44(18) 3_565 1_556
O7 Pb2 O3 73.8(2) . 3_564
O2 Pb2 O3 78.2(2) 3_565 3_564
O8 Pb2 O3 129.21(16) 1_556 3_564
O7 Pb2 O7 67.2(3) . 2_665
O2 Pb2 O7 119.57(19) 3_565 2_665
O8 Pb2 O7 67.95(17) 1_556 2_665
O3 Pb2 O7 129.86(19) 3_564 2_665
O3 B1 O1 113.0(13) . .
O3 B1 O2 110.9(10) . .
O1 B1 O2 107.9(8) . .
O3 B1 O4 108.2(8) . .
O1 B1 O4 111.9(10) . .
O2 B1 O4 104.6(11) . .
O6 B2 O4 109.8(12) . .
O6 B2 O3 114.1(10) . 1_554
O4 B2 O3 110.1(9) . 1_554
O6 B2 O5 109.1(8) . .
O4 B2 O5 107.9(9) . .
O3 B2 O5 105.7(11) 1_554 .
O7 B3 O5 112.8(9) . .
O7 B3 O2 115.8(10) . 3_564
O5 B3 O2 105.3(11) . 3_564
O7 B3 O8 113.8(10) . .
O5 B3 O8 107.4(11) . .
O2 B3 O8 100.7(10) 3_564 .
B3 O2 B1 130.4(11) 3_465 .
B3 O2 Pb2 104.3(7) 3_465 3_464
B1 O2 Pb2 121.4(6) . 3_464
B1 O3 B2 126.3(9) . 1_556
B1 O3 Pb2 119.9(6) . 3_465
B2 O3 Pb2 113.4(7) 1_556 3_465
B1 O3 Pb1 86.5(5) . .
B2 O3 Pb1 86.6(6) 1_556 .
Pb2 O3 Pb1 104.0(2) 3_465 .
B2 O4 B1 126.6(9) . .
B2 O4 Pb1 121.1(5) . .
B1 O4 Pb1 112.2(7) . .
B3 O5 B2 132.9(11) . .
B3 O5 Pb1 110.5(7) . 1_554
B2 O5 Pb1 115.3(7) . 1_554
B3 O7 Pb1 111.9(5) . .
B3 O7 Pb2 112.0(4) . .
Pb1 O7 Pb2 113.5(3) . .
B3 O7 Pb2 110.1(5) . 2_665
Pb1 O7 Pb2 110.9(2) . 2_665
Pb2 O7 Pb2 97.6(2) . 2_665
B3 O8 B3 132.1(17) . 2_665
B3 O8 Pb2 114.1(6) . 2_664
B3 O8 Pb2 97.5(6) 2_665 2_664
B3 O8 Pb2 97.5(6) . 1_554
B3 O8 Pb2 114.1(6) 2_665 1_554
Pb2 O8 Pb2 96.8(3) 2_664 1_554

loop_
_geom_bond_atom_site_label_1
_geom_bond_atom_site_label_2
_geom_bond_distance
_geom_bond_site_symmetry_2
Pb1 O7 2.253(6) .
Pb1 O5 2.278(7) 1_556
Pb1 O4 2.330(7) .
Pb1 O3 2.957(7) .
Pb2 O7 2.286(6) .
Pb2 O2 2.374(7) 3_565
Pb2 O8 2.503(6) 1_556
Pb2 O3 2.568(7) 3_564
Pb2 O7 2.675(6) 2_665
B1 O3 1.46(2) .
B1 O1 1.461(12) .
B1 O2 1.485(14) .
B1 O4 1.502(16) .
B2 O6 1.464(12) .
B2 O4 1.480(19) .
B2 O3 1.481(17) 1_554
B2 O5 1.511(12) .
B3 O7 1.40(2) .
B3 O5 1.482(13) .
B3 O2 1.481(13) 3_564
B3 O8 1.517(12) .
O2 B3 1.481(13) 3_465
O2 Pb2 2.374(7) 3_464
O3 B2 1.481(17) 1_556
O3 Pb2 2.568(7) 3_465
O5 Pb1 2.278(7) 1_554
O7 Pb2 2.675(6) 2_665
O8 B3 1.517(12) 2_665
O8 Pb2 2.503(5) 2_664
O8 Pb2 2.503(5) 1_554
